data_7707057
loop_
_publ_author_name
'Zhang, Le'
'Liu, Xinxin'
'Shang, Mingyu'
'Sun, Fuxing'
'Jian, Juan'
'Bu, Ke'
'Zeng, Decheng'
'Yuan, Hongming'

_publ_section_title
;
 Efficient proton conductivity of a novel 3D open-framework vanadoborate
 with [V<sub>6</sub>B<sub>20</sub>] architectures.
;
_journal_issue 9
_journal_name_full 'Dalton transactions (Cambridge, England : 2003)'
_journal_page_first 3240
_journal_page_last 3246
_journal_paper_doi 10.1039/d0dt04426a
_journal_volume 50
_journal_year 2021
_chemical_formula_sum 'B40 H0 N2 Na6 Ni2 O127.52 V12'
_chemical_formula_weight 3367.38
_space_group_crystal_system monoclinic
_space_group_IT_number 14
_space_group_name_Hall '-P 2yn'
_space_group_name_H-M_alt 'P 1 21/n 1'
_audit_creation_method SHELXL-2018/3
_audit_update_record
;
2021-02-01 deposited with the CCDC.	2021-02-12 downloaded from the CCDC.
;
_cell_angle_alpha 90
_cell_angle_beta 117.47(3)
_cell_angle_gamma 90
_cell_formula_units_Z 1
_cell_length_a 12.069(2)
_cell_length_b 21.876(4)
_cell_length_c 12.218(2)
_cell_measurement_reflns_used 92174
_cell_measurement_temperature 293(2)
_cell_measurement_theta_max 26.782
_cell_measurement_theta_min 2.645
_cell_volume 2862.1(12)
_computing_structure_refinement 'SHELXL-2018/3 (Sheldrick, 2018)'
_diffrn_ambient_temperature 293(2)
_diffrn_detector_area_resol_mean 100cm
_diffrn_measured_fraction_theta_full 0.999
_diffrn_measured_fraction_theta_max 0.999
_diffrn_measurement_device_type 'CCD area detector'
_diffrn_measurement_method 'phi and omega scans'
_diffrn_radiation_type MoK\a
_diffrn_radiation_wavelength 0.71073
_diffrn_reflns_av_R_equivalents 0.1075
_diffrn_reflns_av_unetI/netI 0.0408
_diffrn_reflns_Laue_measured_fraction_full 0.999
_diffrn_reflns_Laue_measured_fraction_max 0.999
_diffrn_reflns_limit_h_max 15
_diffrn_reflns_limit_h_min -15
_diffrn_reflns_limit_k_max 27
_diffrn_reflns_limit_k_min -27
_diffrn_reflns_limit_l_max 15
_diffrn_reflns_limit_l_min -15
_diffrn_reflns_number 92174
_diffrn_reflns_point_group_measured_fraction_full 0.999
_diffrn_reflns_point_group_measured_fraction_max 0.999
_diffrn_reflns_theta_full 25.242
_diffrn_reflns_theta_max 26.782
_diffrn_reflns_theta_min 2.645
_diffrn_source 'fine-focus sealed tube'
_exptl_absorpt_coefficient_mu 1.422
_exptl_crystal_colour green
_exptl_crystal_density_diffrn 1.954
_exptl_crystal_description plate
_exptl_crystal_F_000 1632
_exptl_crystal_size_max 0.24
_exptl_crystal_size_mid 0.22
_exptl_crystal_size_min 0.22
_refine_diff_density_max 1.950
_refine_diff_density_min -1.170
_refine_diff_density_rms 0.175
_refine_ls_extinction_method none
_refine_ls_goodness_of_fit_ref 1.142
_refine_ls_hydrogen_treatment undef
_refine_ls_matrix_type full
_refine_ls_number_parameters 430
_refine_ls_number_reflns 6099
_refine_ls_number_restraints 6
_refine_ls_restrained_S_all 1.142
_refine_ls_R_factor_all 0.0951
_refine_ls_R_factor_gt 0.0798
_refine_ls_shift/su_max 0.000
_refine_ls_shift/su_mean 0.000
_refine_ls_structure_factor_coef Fsqd
_refine_ls_weighting_details 'w=1/[\s^2^(Fo^2^)+(0.0552P)^2^+40.0629P] where P=(Fo^2^+2Fc^2^)/3'
_refine_ls_weighting_scheme calc
_refine_ls_wR_factor_gt 0.1766
_refine_ls_wR_factor_ref 0.1839
_reflns_Friedel_coverage 0.000
_reflns_number_gt 5167
_reflns_number_total 6099
_reflns_threshold_expression 'I > 2\s(I)'
_cod_data_source_file d0dt04426a2.cif
_cod_data_source_block m2
_cod_original_cell_volume 2862.0(12)
_cod_original_sg_symbol_H-M 'P 21/n'
_cod_database_code 7707057
_shelx_shelxl_version_number 2018/3
_shelx_space_group_comment
;
The symmetry employed for this shelxl refinement is uniquely defined
by the following loop, which should always be used as a source of
symmetry information in preference to the above space-group names.
They are only intended as comments.
;

loop_
_space_group_symop_operation_xyz
'x, y, z'
'-x+1/2, y+1/2, -z+1/2'
'-x, -y, -z'
'x-1/2, -y-1/2, z-1/2'

loop_
_atom_site_label
_atom_site_type_symbol
_atom_site_fract_x
_atom_site_fract_y
_atom_site_fract_z
_atom_site_U_iso_or_equiv
_atom_site_adp_type
_atom_site_occupancy
_atom_site_site_symmetry_order
_atom_site_calc_flag
_atom_site_refinement_flags_posn
_atom_site_refinement_flags_adp
_atom_site_refinement_flags_occupancy
_atom_site_disorder_assembly
_atom_site_disorder_group
Ni1 Ni 1.000000 0.500000 1.000000 0.0077(2) Uani 1 2 d S . P . .
V1 V 0.24605(9) 0.45721(5) 0.80125(9) 0.0069(2) Uani 1 1 d . . . . .
V2 V 0.34675(9) 0.58181(5) 0.77482(9) 0.0077(2) Uani 1 1 d . . . . .
V3 V 0.60113(9) 0.62444(5) 0.97329(9) 0.0072(2) Uani 1 1 d . . . . .
O1 O 0.6887(4) 0.40538(19) 0.9694(4) 0.0078(8) Uani 1 1 d . . . . .
O2 O 0.5041(4) 0.4233(2) 0.7791(4) 0.0097(9) Uani 1 1 d . . . . .
O3 O 0.6636(4) 0.49836(19) 0.8576(4) 0.0070(8) Uani 1 1 d . . . . .
O4 O 0.7012(4) 0.4050(2) 0.7766(4) 0.0134(9) Uani 1 1 d . . . . .
O5 O 0.5366(4) 0.32585(19) 0.8799(4) 0.0102(9) Uani 1 1 d . . . . .
O6 O 0.5768(4) 0.36821(19) 1.0766(4) 0.0099(9) Uani 1 1 d . . . . .
O7 O 0.7273(4) 0.30394(19) 1.0573(4) 0.0107(9) Uani 1 1 d . . . . .
O8 O 0.8580(4) 0.47663(19) 1.0363(4) 0.0074(8) Uani 1 1 d . . . . .
O9 O 0.7651(4) 0.45509(19) 1.1663(4) 0.0088(8) Uani 1 1 d . . . . .
O10 O 0.8909(4) 0.37932(19) 1.1333(4) 0.0090(8) Uani 1 1 d . . . . .
O11 O 0.7361(4) 0.56426(19) 1.0346(4) 0.0090(8) Uani 1 1 d . . . . .
O12 O 0.8493(4) 0.55895(19) 0.9145(4) 0.0081(8) Uani 1 1 d . . . . .
O13 O 0.6660(4) 0.5795(2) 0.7250(4) 0.0106(9) Uani 1 1 d . . . . .
O14 O 0.4936(4) 0.51086(19) 0.6543(4) 0.0099(9) Uani 1 1 d . . . . .
O15 O 0.5237(4) 0.58402(19) 0.8129(4) 0.0086(8) Uani 1 1 d . . . . .
O16 O 0.3432(4) 0.4319(2) 0.5681(4) 0.0119(9) Uani 1 1 d . . . . .
O17 O 0.3383(4) 0.49684(19) 0.7243(4) 0.0084(8) Uani 1 1 d . . . . .
O18 O 0.3645(4) 0.3388(2) 0.6813(4) 0.0110(9) Uani 1 1 d . . . . .
O19 O 0.3634(4) 0.38842(19) 0.8549(4) 0.0095(9) Uani 1 1 d . . . . .
O20 O 0.9405(4) 0.2767(2) 1.1794(5) 0.0196(11) Uani 1 1 d . . . . .
O21 O 0.8624(4) 0.6080(2) 0.7482(4) 0.0203(11) Uani 1 1 d . . . . .
O22 O 0.2450(6) 0.3397(2) 0.4678(5) 0.0268(12) Uani 1 1 d . . . . .
O23 O 0.1143(4) 0.4332(2) 0.6966(4) 0.0153(10) Uani 1 1 d . . . . .
O24 O 0.2645(4) 0.6245(2) 0.6571(4) 0.0177(10) Uani 1 1 d . . . . .
O25 O 0.6564(4) 0.6897(2) 0.9610(5) 0.0166(10) Uani 1 1 d . . . . .
O26 O 0.9306(4) 0.4458(2) 0.8437(4) 0.0167(10) Uani 1 1 d . . . . .
B1 B 0.6401(6) 0.4313(3) 0.8443(6) 0.0090(13) Uani 1 1 d . U . . .
B2 B 0.6281(6) 0.3493(3) 0.9945(6) 0.0084(13) Uani 1 1 d . . . . .
B3 B 0.8045(6) 0.4299(3) 1.0798(6) 0.0069(12) Uani 1 1 d . . . . .
B4 B 0.7759(6) 0.5251(3) 0.9650(6) 0.0084(13) Uani 1 1 d . . . . .
B5 B 0.5816(6) 0.5444(3) 0.7574(6) 0.0092(13) Uani 1 1 d . . . . .
B6 B 0.4185(6) 0.4681(3) 0.6784(6) 0.0097(13) Uani 1 1 d . . . . .
B7 B 0.4420(7) 0.3668(3) 0.8026(7) 0.0103(13) Uani 1 1 d . . . . .
B8 B 0.8496(7) 0.3198(3) 1.1211(7) 0.0104(13) Uani 1 1 d . . . . .
B9 B 0.7921(7) 0.5825(3) 0.7970(7) 0.0111(13) Uani 1 1 d . . . . .
B10 B 0.3194(7) 0.3713(4) 0.5749(7) 0.0127(14) Uani 1 1 d . . . . .
Na1 Na 0.6137(4) 0.2342(2) 0.8669(4) 0.0281(9) Uiso 0.75 1 d . . P A 1
Na2 Na 0.5815(12) 0.2251(6) 0.9128(12) 0.029(3) Uiso 0.25 1 d . . P A 2
O27 O 0.7383(8) 0.2775(4) 0.7795(8) 0.042(2) Uiso 0.75 1 d . . P . .
O28A O 0.4573(15) 0.2021(8) 0.9620(15) 0.057(4) Uiso 0.5 1 d . . P A 1
O28B O 0.495(2) 0.1677(13) 0.952(2) 0.038(6) Uiso 0.25 1 d . . P A 2
Na3 Na 0.5898(7) 0.4515(4) 0.5533(7) 0.0425(18) Uiso 0.5 1 d . . P . .
O29A O 0.8054(12) 0.4685(6) 0.5768(11) 0.032(3) Uiso 0.5 1 d . . P B 1
O29B O 0.855(3) 0.4844(13) 0.571(2) 0.039(6) Uiso 0.25 1 d . . P C 2
O30A O 0.574(3) 0.3758(13) 0.515(3) 0.063(7) Uiso 0.33 1 d . . P B 1
O32A O 0.4528(17) 0.3025(9) 0.3439(17) 0.035(4) Uiso 0.33 1 d . . P D 1
O30B O 0.5218(18) 0.3496(9) 0.4614(17) 0.033(4) Uiso 0.33 1 d . . P B 2
O31A O 0.6692(16) 0.2808(7) 0.5284(15) 0.022(3) Uiso 0.33 1 d . . P E 2
O31B O 0.611(3) 0.2698(12) 0.530(2) 0.062(7) Uiso 0.33 1 d . . P F 3
O32B O 0.515(2) 0.2758(11) 0.318(2) 0.052(6) Uiso 0.33 1 d . . P G 3
O33 O 0.0637(11) 0.3311(5) 0.8781(11) 0.051(3) Uiso 0.65 1 d . . P . .
O34A O 0.187(3) 0.2644(15) 0.750(3) 0.054(8) Uiso 0.25 1 d . . P H 1
O34B O 0.1426(10) 0.2838(5) 0.6945(10) 0.054(3) Uiso 0.75 1 d . . P I 2
N1 N -0.004(2) 0.4417(10) 0.426(2) 0.064(5) Uiso 0.5 1 d . . P . .

loop_
_atom_site_aniso_label
_atom_site_aniso_U_11
_atom_site_aniso_U_22
_atom_site_aniso_U_33
_atom_site_aniso_U_23
_atom_site_aniso_U_13
_atom_site_aniso_U_12
Ni1 0.0071(5) 0.0081(5) 0.0106(5) 0.0025(4) 0.0064(4) 0.0008(4)
V1 0.0069(5) 0.0068(5) 0.0080(5) 0.0006(4) 0.0042(4) -0.0005(4)
V2 0.0073(5) 0.0084(5) 0.0086(5) 0.0031(4) 0.0047(4) 0.0013(4)
V3 0.0086(5) 0.0045(5) 0.0105(5) 0.0018(4) 0.0061(4) 0.0002(4)
O1 0.008(2) 0.006(2) 0.009(2) 0.0023(16) 0.0032(17) 0.0008(16)
O2 0.008(2) 0.010(2) 0.009(2) 0.0003(17) 0.0018(17) -0.0027(17)
O3 0.0065(19) 0.006(2) 0.009(2) 0.0012(16) 0.0042(17) -0.0011(16)
O4 0.010(2) 0.016(2) 0.016(2) -0.0044(18) 0.0079(19) -0.0018(18)
O5 0.010(2) 0.006(2) 0.014(2) -0.0015(17) 0.0055(18) -0.0016(16)
O6 0.010(2) 0.009(2) 0.014(2) 0.0021(17) 0.0083(18) 0.0000(16)
O7 0.007(2) 0.007(2) 0.017(2) 0.0048(17) 0.0047(18) 0.0012(16)
O8 0.008(2) 0.007(2) 0.010(2) 0.0018(16) 0.0060(17) 0.0007(16)
O9 0.011(2) 0.007(2) 0.012(2) 0.0007(17) 0.0084(18) 0.0000(16)
O10 0.006(2) 0.009(2) 0.014(2) 0.0042(17) 0.0060(17) 0.0014(16)
O11 0.009(2) 0.009(2) 0.010(2) 0.0003(16) 0.0041(17) 0.0009(16)
O12 0.0055(19) 0.010(2) 0.009(2) 0.0029(16) 0.0034(17) 0.0012(16)
O13 0.010(2) 0.011(2) 0.011(2) 0.0064(17) 0.0059(18) 0.0021(17)
O14 0.014(2) 0.010(2) 0.006(2) -0.0006(17) 0.0057(18) 0.0001(17)
O15 0.009(2) 0.007(2) 0.011(2) 0.0001(17) 0.0060(17) -0.0004(16)
O16 0.011(2) 0.010(2) 0.014(2) -0.0003(17) 0.0045(18) -0.0019(17)
O17 0.011(2) 0.007(2) 0.009(2) -0.0041(16) 0.0064(17) -0.0029(16)
O18 0.012(2) 0.009(2) 0.010(2) -0.0049(17) 0.0039(18) -0.0004(17)
O19 0.010(2) 0.008(2) 0.010(2) 0.0012(16) 0.0045(17) 0.0008(16)
O20 0.015(2) 0.008(2) 0.031(3) 0.007(2) 0.007(2) 0.0020(18)
O21 0.015(2) 0.033(3) 0.015(2) 0.013(2) 0.009(2) -0.003(2)
O22 0.044(3) 0.017(3) 0.011(2) -0.002(2) 0.005(2) -0.012(2)
O23 0.013(2) 0.015(2) 0.015(2) 0.0015(18) 0.0044(19) -0.0010(18)
O24 0.014(2) 0.021(3) 0.019(2) 0.012(2) 0.009(2) 0.0056(19)
O25 0.018(2) 0.013(2) 0.023(3) 0.0057(19) 0.013(2) -0.0008(18)
O26 0.014(2) 0.022(3) 0.016(2) -0.006(2) 0.009(2) -0.0033(19)
B1 0.011(3) 0.006(3) 0.012(3) -0.003(2) 0.007(3) 0.002(2)
B2 0.007(3) 0.006(3) 0.012(3) 0.003(3) 0.005(3) 0.001(2)
B3 0.007(3) 0.002(3) 0.008(3) 0.001(2) 0.001(3) -0.001(2)
B4 0.008(3) 0.009(3) 0.009(3) -0.001(3) 0.004(3) -0.002(2)
B5 0.011(3) 0.009(3) 0.012(3) 0.001(3) 0.008(3) 0.001(3)
B6 0.008(3) 0.011(3) 0.007(3) 0.000(3) 0.001(3) 0.000(3)
B7 0.011(3) 0.010(3) 0.012(3) -0.001(3) 0.007(3) -0.002(3)
B8 0.010(3) 0.009(3) 0.013(3) 0.004(3) 0.005(3) 0.002(3)
B9 0.012(3) 0.012(3) 0.012(3) -0.003(3) 0.008(3) 0.002(3)
B10 0.017(4) 0.016(4) 0.010(3) -0.002(3) 0.010(3) -0.003(3)

loop_
_atom_type_symbol
_atom_type_description
_atom_type_scat_dispersion_real
_atom_type_scat_dispersion_imag
_atom_type_scat_source
B B 0.0013 0.0007 'International Tables Vol C Tables 4.2.6.8 and 6.1.1.4'
H H 0.0000 0.0000 'International Tables Vol C Tables 4.2.6.8 and 6.1.1.4'
N N 0.0061 0.0033 'International Tables Vol C Tables 4.2.6.8 and 6.1.1.4'
O O 0.0106 0.0060 'International Tables Vol C Tables 4.2.6.8 and 6.1.1.4'
Na Na 0.0362 0.0249 'International Tables Vol C Tables 4.2.6.8 and 6.1.1.4'
V V 0.3005 0.5294 'International Tables Vol C Tables 4.2.6.8 and 6.1.1.4'
Ni Ni 0.3393 1.1124 'International Tables Vol C Tables 4.2.6.8 and 6.1.1.4'

loop_
_geom_angle_atom_site_label_1
_geom_angle_atom_site_label_2
_geom_angle_atom_site_label_3
_geom_angle
_geom_angle_site_symmetry_1
_geom_angle_site_symmetry_3
_geom_angle_publ_flag
O8 Ni1 O8 180.0(2) . 3_767 ?
O8 Ni1 O26 88.02(18) . 3_767 ?
O8 Ni1 O26 91.98(18) 3_767 3_767 ?
O8 Ni1 O26 91.98(18) . . ?
O8 Ni1 O26 88.02(18) 3_767 . ?
O26 Ni1 O26 180.0 3_767 . ?
O8 Ni1 O12 68.49(16) . . ?
O8 Ni1 O12 111.51(16) 3_767 . ?
O26 Ni1 O12 89.76(18) 3_767 . ?
O26 Ni1 O12 90.24(18) . . ?
O8 Ni1 O12 111.51(16) . 3_767 ?
O8 Ni1 O12 68.49(16) 3_767 3_767 ?
O26 Ni1 O12 90.24(18) 3_767 3_767 ?
O26 Ni1 O12 89.76(18) . 3_767 ?
O12 Ni1 O12 180.0(3) . 3_767 ?
O23 V1 O17 109.7(2) . . ?
O23 V1 O19 108.3(2) . . ?
O17 V1 O19 91.00(18) . . ?
O23 V1 O11 109.6(2) . 3_667 ?
O17 V1 O11 140.66(18) . 3_667 ?
O19 V1 O11 75.77(18) . 3_667 ?
O23 V1 O9 110.1(2) . 3_667 ?
O17 V1 O9 76.85(17) . 3_667 ?
O19 V1 O9 141.59(19) . 3_667 ?
O11 V1 O9 90.75(18) 3_667 3_667 ?
O23 V1 V2 120.27(17) . . ?
O17 V1 V2 38.22(12) . . ?
O19 V1 V2 117.26(13) . . ?
O11 V1 V2 117.18(13) 3_667 . ?
O9 V1 V2 39.07(12) 3_667 . ?
O23 V1 V3 119.23(18) . 3_667 ?
O17 V1 V3 116.56(13) . 3_667 ?
O19 V1 V3 38.18(13) . 3_667 ?
O11 V1 V3 38.13(12) 3_667 3_667 ?
O9 V1 V3 116.85(13) 3_667 3_667 ?
V2 V1 V3 120.49(5) . 3_667 ?
O24 V2 O17 110.4(2) . . ?
O24 V2 O6 109.7(2) . 3_667 ?
O17 V2 O6 139.85(18) . 3_667 ?
O24 V2 O15 110.5(2) . . ?
O17 V2 O15 89.48(18) . . ?
O6 V2 O15 76.70(18) 3_667 . ?
O24 V2 O9 108.6(2) . 3_667 ?
O17 V2 O9 77.27(17) . 3_667 ?
O6 V2 O9 89.98(18) 3_667 3_667 ?
O15 V2 O9 140.88(18) . 3_667 ?
O24 V2 V3 120.71(19) . . ?
O17 V2 V3 115.49(13) . . ?
O6 V2 V3 38.51(13) 3_667 . ?
O15 V2 V3 38.67(13) . . ?
O9 V2 V3 116.26(13) 3_667 . ?
O24 V2 V1 119.87(19) . . ?
O17 V2 V1 38.53(12) . . ?
O6 V2 V1 116.22(13) 3_667 . ?
O15 V2 V1 115.97(13) . . ?
O9 V2 V1 39.19(12) 3_667 . ?
V3 V2 V1 119.42(4) . . ?
O25 V3 O6 109.9(2) . 3_667 ?
O25 V3 O15 109.5(2) . . ?
O6 V3 O15 77.00(18) 3_667 . ?
O25 V3 O11 109.0(2) . . ?
O6 V3 O11 141.11(19) 3_667 . ?
O15 V3 O11 90.48(18) . . ?
O25 V3 O19 109.4(2) . 3_667 ?
O6 V3 O19 90.68(18) 3_667 3_667 ?
O15 V3 O19 141.06(18) . 3_667 ?
O11 V3 O19 76.17(18) . 3_667 ?
O25 V3 V2 120.29(18) . . ?
O6 V3 V2 38.48(13) 3_667 . ?
O15 V3 V2 39.00(13) . . ?
O11 V3 V2 117.00(13) . . ?
O19 V3 V2 116.75(14) 3_667 . ?
O25 V3 V1 119.62(18) . 3_667 ?
O6 V3 V1 116.50(13) 3_667 3_667 ?
O15 V3 V1 116.57(13) . 3_667 ?
O11 V3 V1 38.53(13) . 3_667 ?
O19 V3 V1 38.19(13) 3_667 3_667 ?
V2 V3 V1 120.09(5) . 3_667 ?
B1 O1 B3 123.1(5) . . ?
B1 O1 B2 121.2(5) . . ?
B3 O1 B2 115.7(4) . . ?
B1 O2 B7 121.0(5) . . ?
B1 O2 B6 121.8(5) . . ?
B7 O2 B6 117.1(5) . . ?
B1 O3 B4 122.0(5) . . ?
B1 O3 B5 122.5(5) . . ?
B4 O3 B5 115.4(5) . . ?
B1 O4 Na3 106.6(4) . . ?
B7 O5 B2 116.7(5) . . ?
B7 O5 Na1 138.7(4) . . ?
B2 O5 Na1 103.5(4) . . ?
B7 O5 Na2 142.1(5) . . ?
B2 O5 Na2 99.4(5) . . ?
B2 O6 V2 129.1(4) . 3_667 ?
B2 O6 V3 124.3(4) . 3_667 ?
V2 O6 V3 103.0(2) 3_667 3_667 ?
B8 O7 B2 122.4(5) . . ?
B8 O7 Na2 143.3(5) . . ?
B2 O7 Na2 87.6(5) . . ?
B8 O7 Na1 130.7(4) . . ?
B2 O7 Na1 87.8(4) . . ?
B3 O8 B4 116.6(5) . . ?
B3 O8 Ni1 146.3(4) . . ?
B4 O8 Ni1 95.6(3) . . ?
B3 O9 V2 128.2(4) . 3_667 ?
B3 O9 V1 126.1(4) . 3_667 ?
V2 O9 V1 101.73(19) 3_667 3_667 ?
B8 O10 B3 121.5(5) . . ?
B4 O11 V3 128.4(4) . . ?
B4 O11 V1 123.4(4) . 3_667 ?
V3 O11 V1 103.3(2) . 3_667 ?
B9 O12 B4 120.7(5) . . ?
B9 O12 Ni1 131.3(4) . . ?
B4 O12 Ni1 91.9(3) . . ?
B9 O13 B5 123.9(5) . . ?
B5 O14 B6 116.2(5) . . ?
B5 O14 Na3 122.5(4) . 3_666 ?
B6 O14 Na3 116.6(4) . 3_666 ?
B5 O14 Na3 113.0(4) . . ?
B6 O14 Na3 104.7(4) . . ?
Na3 O14 Na3 73.3(3) 3_666 . ?
B5 O15 V3 128.6(4) . . ?
B5 O15 V2 125.1(4) . . ?
V3 O15 V2 102.33(19) . . ?
B10 O16 B6 121.9(5) . . ?
B6 O17 V2 125.7(4) . . ?
B6 O17 V1 128.0(4) . . ?
V2 O17 V1 103.24(19) . . ?
B10 O18 B7 122.3(5) . . ?
B7 O19 V3 124.2(4) . 3_667 ?
B7 O19 V1 128.6(4) . . ?
V3 O19 V1 103.6(2) 3_667 . ?
B8 O20 Na1 137.1(5) . 4_666 ?
B8 O20 Na2 123.4(5) . 4_666 ?
Na1 O20 Na2 18.9(3) 4_666 4_666 ?
B10 O22 Na1 152.0(5) . 4_565 ?
B10 O22 Na2 133.7(6) . 4_565 ?
Na1 O22 Na2 21.6(3) 4_565 4_565 ?
O4 B1 O2 112.1(5) . . ?
O4 B1 O1 111.8(5) . . ?
O2 B1 O1 109.1(5) . . ?
O4 B1 O3 109.3(5) . . ?
O2 B1 O3 106.7(5) . . ?
O1 B1 O3 107.5(5) . . ?
O5 B2 O6 113.4(5) . . ?
O5 B2 O7 110.3(5) . . ?
O6 B2 O7 109.5(5) . . ?
O5 B2 O1 108.6(5) . . ?
O6 B2 O1 107.7(5) . . ?
O7 B2 O1 107.2(5) . . ?
O5 B2 Na2 51.2(4) . . ?
O6 B2 Na2 115.6(5) . . ?
O7 B2 Na2 61.5(4) . . ?
O1 B2 Na2 136.6(5) . . ?
O5 B2 Na1 48.3(3) . . ?
O6 B2 Na1 132.1(4) . . ?
O7 B2 Na1 62.0(3) . . ?
O1 B2 Na1 120.0(4) . . ?
O8 B3 O10 110.9(5) . . ?
O8 B3 O9 110.7(5) . . ?
O10 B3 O9 111.7(5) . . ?
O8 B3 O1 108.0(5) . . ?
O10 B3 O1 107.8(5) . . ?
O9 B3 O1 107.7(5) . . ?
O11 B4 O8 113.9(5) . . ?
O11 B4 O12 112.0(5) . . ?
O8 B4 O12 104.0(5) . . ?
O11 B4 O3 109.6(5) . . ?
O8 B4 O3 109.4(5) . . ?
O12 B4 O3 107.6(5) . . ?
O14 B5 O15 113.3(5) . . ?
O14 B5 O13 111.0(5) . . ?
O15 B5 O13 110.8(5) . . ?
O14 B5 O3 108.1(5) . . ?
O15 B5 O3 106.8(5) . . ?
O13 B5 O3 106.5(5) . . ?
O14 B6 O16 110.4(5) . . ?
O14 B6 O17 113.2(5) . . ?
O16 B6 O17 110.2(5) . . ?
O14 B6 O2 109.1(5) . . ?
O16 B6 O2 107.1(5) . . ?
O17 B6 O2 106.6(5) . . ?
O14 B6 Na3 49.0(3) . . ?
O16 B6 Na3 75.8(4) . . ?
O17 B6 Na3 160.9(5) . . ?
O2 B6 Na3 88.0(4) . . ?
O5 B7 O19 113.8(5) . . ?
O5 B7 O18 110.5(5) . . ?
O19 B7 O18 109.8(5) . . ?
O5 B7 O2 108.7(5) . . ?
O19 B7 O2 107.2(5) . . ?
O18 B7 O2 106.5(5) . . ?
O7 B8 O20 121.3(6) . . ?
O7 B8 O10 123.1(6) . . ?
O20 B8 O10 115.5(6) . . ?
O21 B9 O13 118.2(6) . . ?
O21 B9 O12 119.8(6) . . ?
O13 B9 O12 122.0(6) . . ?
O18 B10 O16 124.3(6) . . ?
O18 B10 O22 116.3(6) . . ?
O16 B10 O22 119.4(6) . . ?
O22 Na1 O5 146.2(3) 4_666 . ?
O22 Na1 O20 124.9(3) 4_666 4_565 ?
O5 Na1 O20 87.0(2) . 4_565 ?
O22 Na1 O27 95.8(3) 4_666 . ?
O5 Na1 O27 92.6(3) . . ?
O20 Na1 O27 93.8(3) 4_565 . ?
O22 Na1 O7 89.1(2) 4_666 . ?
O5 Na1 O7 58.31(18) . . ?
O20 Na1 O7 145.3(2) 4_565 . ?
O27 Na1 O7 89.2(3) . . ?
O22 Na1 O28A 91.9(4) 4_666 . ?
O5 Na1 O28A 79.0(4) . . ?
O20 Na1 O28A 84.7(4) 4_565 . ?
O27 Na1 O28A 171.5(5) . . ?
O7 Na1 O28A 87.3(4) . . ?
O22 Na1 B2 118.9(3) 4_666 . ?
O5 Na1 B2 28.17(18) . . ?
O20 Na1 B2 115.2(2) 4_565 . ?
O27 Na1 B2 90.2(3) . . ?
O7 Na1 B2 30.16(16) . . ?
O28A Na1 B2 83.0(4) . . ?
O28B Na2 O5 126.6(11) . . ?
O5 Na2 O22 140.1(7) . 4_666 ?
O28B Na2 O7 125.9(11) . . ?
O5 Na2 O7 59.3(3) . . ?
O22 Na2 O7 89.4(5) 4_666 . ?
O5 Na2 O20 80.5(4) . 4_565 ?
O22 Na2 O20 111.2(6) 4_666 4_565 ?
O7 Na2 O20 133.1(6) . 4_565 ?
O28B Na2 B2 127.2(11) . . ?
O5 Na2 B2 29.3(2) . . ?
O22 Na2 B2 119.2(5) 4_666 . ?
O7 Na2 B2 30.9(2) . . ?
O20 Na2 B2 109.0(5) 4_565 . ?
O30A Na3 O14 96.1(10) . 3_666 ?
O30A Na3 O14 129.7(10) . . ?
O14 Na3 O14 106.7(3) 3_666 . ?
O14 Na3 O30B 86.5(5) 3_666 . ?
O14 Na3 O30B 125.5(6) . . ?
O30A Na3 O29A 99.0(10) . . ?
O14 Na3 O29A 88.7(4) 3_666 . ?
O14 Na3 O29A 125.2(4) . . ?
O30A Na3 O4 81.2(10) . . ?
O14 Na3 O4 173.6(4) 3_666 . ?
O14 Na3 O4 79.3(3) . . ?
O30B Na3 O4 91.5(5) . . ?
O29A Na3 O4 86.1(4) . . ?
O30A Na3 Na3 128.7(11) . 3_666 ?
O14 Na3 Na3 53.7(3) 3_666 3_666 ?
O14 Na3 Na3 53.0(3) . 3_666 ?
O30B Na3 Na3 116.0(6) . 3_666 ?
O29A Na3 Na3 117.8(5) . 3_666 ?
O4 Na3 Na3 132.3(5) . 3_666 ?
O30A Na3 B6 103.3(10) . . ?
O14 Na3 B6 115.4(3) 3_666 . ?
O14 Na3 B6 26.34(18) . . ?
O30B Na3 B6 100.0(5) . . ?
O29A Na3 B6 144.7(4) . . ?
O4 Na3 B6 70.9(2) . . ?
Na3 Na3 B6 66.7(3) 3_666 . ?

loop_
_geom_bond_atom_site_label_1
_geom_bond_atom_site_label_2
_geom_bond_distance
_geom_bond_site_symmetry_2
_geom_bond_publ_flag
Ni1 O8 2.024(4) . ?
Ni1 O8 2.024(4) 3_767 ?
Ni1 O26 2.068(5) 3_767 ?
Ni1 O26 2.069(5) . ?
Ni1 O12 2.075(4) . ?
Ni1 O12 2.076(4) 3_767 ?
V1 O23 1.601(5) . ?
V1 O17 1.959(4) . ?
V1 O19 1.960(4) . ?
V1 O11 1.972(4) 3_667 ?
V1 O9 1.976(4) 3_667 ?
V1 V2 3.0616(15) . ?
V1 V3 3.0809(17) 3_667 ?
V2 O24 1.616(5) . ?
V2 O17 1.946(4) . ?
V2 O6 1.948(5) 3_667 ?
V2 O15 1.965(4) . ?
V2 O9 1.971(4) 3_667 ?
V2 V3 3.0506(19) . ?
V3 O25 1.612(5) . ?
V3 O6 1.950(4) 3_667 ?
V3 O15 1.951(4) . ?
V3 O11 1.955(4) . ?
V3 O19 1.960(4) 3_667 ?
O1 B1 1.475(8) . ?
O1 B3 1.523(8) . ?
O1 B2 1.530(8) . ?
O2 B1 1.467(8) . ?
O2 B7 1.539(8) . ?
O2 B6 1.539(8) . ?
O3 B1 1.488(8) . ?
O3 B4 1.503(8) . ?
O3 B5 1.541(8) . ?
O4 B1 1.458(8) . ?
O4 Na3 2.627(9) . ?
O5 B7 1.416(8) . ?
O5 B2 1.420(8) . ?
O5 Na1 2.246(6) . ?
O5 Na2 2.260(14) . ?
O6 B2 1.461(8) . ?
O7 B8 1.358(8) . ?
O7 B2 1.470(8) . ?
O7 Na2 2.514(14) . ?
O7 Na1 2.584(6) . ?
O8 B3 1.436(8) . ?
O8 B4 1.439(8) . ?
O9 B3 1.454(8) . ?
O10 B8 1.378(8) . ?
O10 B3 1.452(8) . ?
O11 B4 1.437(8) . ?
O12 B9 1.374(8) . ?
O12 B4 1.488(8) . ?
O13 B9 1.364(8) . ?
O13 B5 1.469(8) . ?
O14 B5 1.421(8) . ?
O14 B6 1.426(8) . ?
O14 Na3 2.402(9) 3_666 ?
O14 Na3 2.424(9) . ?
O15 B5 1.461(8) . ?
O16 B10 1.367(9) . ?
O16 B6 1.462(8) . ?
O17 B6 1.465(8) . ?
O18 B10 1.357(9) . ?
O18 B7 1.473(8) . ?
O19 B7 1.446(8) . ?
O20 B8 1.371(8) . ?
O20 Na1 2.292(7) 4_666 ?
O20 Na2 2.559(14) 4_666 ?
O21 B9 1.363(8) . ?
O22 B10 1.382(9) . ?
O22 Na1 2.202(7) 4_565 ?
O22 Na2 2.267(14) 4_565 ?
B2 Na2 2.859(15) . ?
B2 Na1 2.924(8) . ?
B6 Na3 3.108(11) . ?
Na1 O27 2.404(10) . ?
Na1 O28A 2.726(17) . ?
Na2 O28B 1.83(3) . ?
Na3 O30A 1.70(3) . ?
Na3 O30B 2.46(2) . ?
Na3 O29A 2.511(16) . ?
Na3 Na3 2.881(16) 3_666 ?
